data_8102395
loop_
_publ_author_name
'Yan-Sheng Guo'
'Jia-Jun Wang'

_publ_section_title
;
 Crystal structure of
 (\m-(4,4'-diphenylethylenedicarboxylato)-bis(triaqua-1,10-phenanthroline)di-
 magnesium(II) 4,4'-diphenylethylenedicarboxylate - 1,10-phenanthroline
 (1:2), [Mg2(H2O)6(C12H8N2)2(C16H10O4)](C16H10O4) &#x00B7; 2C12H8N2
;
_journal_issue 1
_journal_name_full 'Zeitschrift f\"ur Kristallographie - New Crystal Structures'
_journal_page_first 146
_journal_volume 224
_journal_year 2009
_chemical_formula_moiety 'C40 H32 Mg N4 O7'
_chemical_formula_sum 'C40 H32 Mg N4 O7'
_chemical_formula_weight 705.01
_space_group_IT_number 2
_symmetry_cell_setting triclinic
_symmetry_space_group_name_Hall '-P 1'
_symmetry_space_group_name_H-M 'P -1'
_atom_sites_solution_hydrogens geom
_atom_sites_solution_primary direct
_atom_sites_solution_secondary difmap
_audit_creation_method SHELXL-97
_cell_angle_alpha 99.529(6)
_cell_angle_beta 90.154(6)
_cell_angle_gamma 111.901(5)
_cell_formula_units_Z 2
_cell_length_a 10.309(5)
_cell_length_b 12.745(6)
_cell_length_c 14.311(7)
_cell_measurement_reflns_used 1300
_cell_measurement_temperature 292(2)
_cell_measurement_theta_max 26.03
_cell_measurement_theta_min 2.19
_cell_volume 1716.3(14)
_computing_cell_refinement 'SAINT (Bruker,1997)'
_computing_data_collection 'SMART ( Bruker,1997)'
_computing_data_reduction SAINT
_computing_molecular_graphics 'SHELXTL (Sheldrick, 2000[6])'
_computing_publication_material 'SHELXL-97 and Diamond[7]'
_computing_structure_refinement 'SHELXL-97 (Sheldrick, 1997[5])'
_computing_structure_solution 'SHELXS-97 (Sheldrick, 1997[4])'
_diffrn_ambient_temperature 292(2)
_diffrn_measured_fraction_theta_full 0.991
_diffrn_measured_fraction_theta_max 0.991
_diffrn_measurement_device_type 'Bruker Apex II CCD'
_diffrn_measurement_method /W
_diffrn_radiation_monochromator graphite
_diffrn_radiation_source 'fine-focus sealed tube'
_diffrn_radiation_type MoK\a
_diffrn_radiation_wavelength 0.71073
_diffrn_reflns_av_R_equivalents 0.0287
_diffrn_reflns_av_sigmaI/netI 0.0445
_diffrn_reflns_limit_h_max 12
_diffrn_reflns_limit_h_min -12
_diffrn_reflns_limit_k_max 15
_diffrn_reflns_limit_k_min -15
_diffrn_reflns_limit_l_max 17
_diffrn_reflns_limit_l_min -17
_diffrn_reflns_number 14790
_diffrn_reflns_theta_full 26.03
_diffrn_reflns_theta_max 26.03
_diffrn_reflns_theta_min 2.19
_diffrn_standards_decay_% 0
_diffrn_standards_interval_count 0
_diffrn_standards_interval_time 0
_diffrn_standards_number 0
_exptl_absorpt_coefficient_mu 0.111
_exptl_absorpt_correction_T_max 0.972
_exptl_absorpt_correction_T_min 0.949
_exptl_absorpt_correction_type multi-scan
_exptl_absorpt_process_details 'SADABS (Bruker,1998)'
_exptl_crystal_colour 'dark pink'
_exptl_crystal_density_diffrn 1.364
_exptl_crystal_density_method 'not measured'
_exptl_crystal_description 'quinquangular  bipyramid'
_exptl_crystal_F_000 736
_exptl_crystal_size_max 0.654
_exptl_crystal_size_mid 0.393
_exptl_crystal_size_min 0.259
_refine_diff_density_max 0.217
_refine_diff_density_min -0.212
_refine_diff_density_rms 0.041
_refine_ls_extinction_method none
_refine_ls_goodness_of_fit_ref 1.074
_refine_ls_hydrogen_treatment constr
_refine_ls_matrix_type full
_refine_ls_number_parameters 472
_refine_ls_number_reflns 6710
_refine_ls_number_restraints 0
_refine_ls_restrained_S_all 1.074
_refine_ls_R_factor_all 0.0734
_refine_ls_R_factor_gt 0.0471
_refine_ls_shift/su_max 0.001
_refine_ls_shift/su_mean 0.000
_refine_ls_structure_factor_coef Fsqd
_refine_ls_weighting_details 'calc w=1/[\s^2^(Fo^2^)+(0.0618P)^2^+0.0101P] where P=(Fo^2^+2Fc^2^)/3'
_refine_ls_weighting_scheme calc
_refine_ls_wR_factor_gt 0.1160
_refine_ls_wR_factor_ref 0.1299
_reflns_number_gt 4642
_reflns_number_total 6710
_reflns_threshold_expression >2sigma(I)
_cod_data_source_file 1267-2492.cff
_cod_data_source_block wjj
_cod_depositor_comments
;
The following automatic conversions were performed:
'_symmetry_cell_setting' value 'Triclinic' changed to 'triclinic'
according to '/home/saulius/struct/CIF-dictionaries/cif_core.dic'
dictionary named 'cif_core.dic' version 2.4.1 from 2010-06-29.

Automatic conversion script
Id: cif_fix_enum 1555 2011-01-17 13:19:09Z saulius 
;
_cod_original_sg_symbol_H-M P-1
_cod_database_code 8102395

loop_
_symmetry_equiv_pos_as_xyz
'x, y, z'
'-x, -y, -z'

loop_
_atom_site_label
_atom_site_type_symbol
_atom_site_fract_x
_atom_site_fract_y
_atom_site_fract_z
_atom_site_U_iso_or_equiv
_atom_site_adp_type
_atom_site_occupancy
_atom_site_symmetry_multiplicity
_atom_site_calc_flag
_atom_site_refinement_flags
_atom_site_disorder_assembly
_atom_site_disorder_group
Mg1 Mg 0.38174(6) 0.73123(5) 0.41578(4) 0.02661(16) Uani 1 1 d . . .
O1 O 0.54421(14) 0.81102(11) 0.33524(9) 0.0413(3) Uani 1 1 d . . .
OW1 O 0.26807(14) 0.60398(11) 0.30677(9) 0.0448(4) Uani 1 1 d . . .
HW1A H 0.2985 0.5524 0.2999 0.067 Uiso 1 1 calc R . .
HW1B H 0.2177 0.6253 0.2525 0.121(11) Uiso 1 1 d R . .
O2 O 0.65443(15) 0.98779(12) 0.41814(10) 0.0526(4) Uani 1 1 d . . .
OW2 O 0.45403(15) 0.61816(12) 0.46263(10) 0.0481(4) Uani 1 1 d . . .
HW2A H 0.4341 0.5602 0.4218 0.072 Uiso 1 1 calc R . .
HW2B H 0.4912 0.6241 0.5291 0.179(17) Uiso 1 1 d R . .
O3 O 0.31186(17) 0.41126(13) 0.24650(10) 0.0544(4) Uani 1 1 d . . .
OW3 O 0.48345(15) 0.86030(11) 0.53217(9) 0.0432(4) Uani 1 1 d . . .
HW3A H 0.5457 0.9132 0.5139 0.065 Uiso 1 1 calc R . .
HW3B H 0.4258 0.8974 0.5571 0.093(10) Uiso 1 1 d R . .
O4 O 0.43344(17) 0.40525(12) 0.37156(9) 0.0541(4) Uani 1 1 d . . .
N1 N 0.25585(16) 0.82907(13) 0.37576(11) 0.0348(4) Uani 1 1 d . . .
N2 N 0.19546(16) 0.68712(13) 0.50483(11) 0.0367(4) Uani 1 1 d . . .
N3 N 1.1856(2) 0.66590(17) 0.14309(15) 0.0645(6) Uani 1 1 d . . .
N4 N 0.9368(2) 0.61168(19) 0.22673(17) 0.0729(6) Uani 1 1 d . . .
C1 C 0.2839(2) 0.89834(17) 0.31265(15) 0.0443(5) Uani 1 1 d . . .
H1A H 0.3656 0.9101 0.2812 0.053 Uiso 1 1 calc R . .
C2 C 0.1986(2) 0.9544(2) 0.29073(17) 0.0566(6) Uani 1 1 d . . .
H2A H 0.2231 1.0023 0.2459 0.068 Uiso 1 1 calc R . .
C3 C 0.0785(3) 0.9382(2) 0.33586(18) 0.0613(7) Uani 1 1 d . . .
H3C H 0.0199 0.9749 0.3219 0.074 Uiso 1 1 calc R . .
C4 C 0.0434(2) 0.86610(19) 0.40328(16) 0.0490(6) Uani 1 1 d . . .
C5 C -0.0810(2) 0.8442(2) 0.45460(19) 0.0668(7) Uani 1 1 d . . .
H5B H -0.1412 0.8809 0.4442 0.080 Uiso 1 1 calc R . .
C6 C -0.1124(3) 0.7720(2) 0.51734(19) 0.0662(7) Uani 1 1 d . . .
H6A H -0.1948 0.7583 0.5482 0.079 Uiso 1 1 calc R . .
C7 C -0.0206(2) 0.71605(19) 0.53719(15) 0.0472(5) Uani 1 1 d . . .
C8 C -0.0471(2) 0.6411(2) 0.60262(16) 0.0572(6) Uani 1 1 d . . .
H8A H -0.1281 0.6249 0.6354 0.069 Uiso 1 1 calc R . .
C9 C 0.0458(2) 0.5922(2) 0.61799(15) 0.0547(6) Uani 1 1 d . . .
H9A H 0.0294 0.5427 0.6615 0.066 Uiso 1 1 calc R . .
C10 C 0.1665(2) 0.61712(18) 0.56771(14) 0.0457(5) Uani 1 1 d . . .
H10A H 0.2293 0.5831 0.5788 0.055 Uiso 1 1 calc R . .
C11 C 0.1032(2) 0.73621(16) 0.48915(13) 0.0364(5) Uani 1 1 d . . .
C12 C 0.13527(19) 0.81246(16) 0.42091(13) 0.0364(5) Uani 1 1 d . . .
C13 C 1.3060(4) 0.6930(2) 0.1030(3) 0.0988(11) Uani 1 1 d . . .
H13A H 1.3870 0.7065 0.1399 0.119 Uiso 1 1 calc R . .
C14 C 1.3164(6) 0.7024(3) 0.0050(4) 0.136(2) Uani 1 1 d . . .
H14A H 1.4019 0.7216 -0.0225 0.163 Uiso 1 1 calc R . .
C15 C 1.1948(7) 0.6819(3) -0.0466(3) 0.134(2) Uani 1 1 d . . .
H15A H 1.1986 0.6872 -0.1106 0.160 Uiso 1 1 calc R . .
C16 C 1.0681(5) 0.6540(2) -0.0077(2) 0.0970(12) Uani 1 1 d . . .
C17 C 0.9390(7) 0.6296(3) -0.0620(3) 0.131(2) Uani 1 1 d . . .
H17A H 0.9395 0.6340 -0.1262 0.158 Uiso 1 1 calc R . .
C18 C 0.8167(7) 0.6000(4) -0.0187(4) 0.141(2) Uani 1 1 d . . .
H18A H 0.7335 0.5827 -0.0545 0.170 Uiso 1 1 calc R . .
C19 C 0.8120(4) 0.5949(2) 0.0781(3) 0.0975(12) Uani 1 1 d . . .
C20 C 0.6877(5) 0.5663(4) 0.1233(5) 0.134(2) Uani 1 1 d . . .
H20A H 0.6036 0.5479 0.0883 0.161 Uiso 1 1 calc R . .
C21 C 0.6873(5) 0.5647(3) 0.2170(5) 0.142(2) Uani 1 1 d . . .
H21A H 0.6050 0.5499 0.2482 0.170 Uiso 1 1 calc R . .
C22 C 0.8147(4) 0.5861(3) 0.2661(3) 0.1075(12) Uani 1 1 d . . .
H22A H 0.8139 0.5821 0.3304 0.129 Uiso 1 1 calc R . .
C23 C 0.9351(3) 0.61715(19) 0.1340(2) 0.0656(7) Uani 1 1 d . . .
C24 C 1.0669(3) 0.64689(18) 0.08919(17) 0.0636(7) Uani 1 1 d . . .
C25 C 0.6363(2) 0.91157(17) 0.34621(14) 0.0350(4) Uani 1 1 d . . .
C26 C 0.73184(19) 0.94239(16) 0.26722(13) 0.0334(4) Uani 1 1 d . . .
C27 C 0.7370(2) 0.85799(17) 0.19416(13) 0.0385(5) Uani 1 1 d . . .
H27A H 0.6807 0.7815 0.1941 0.046 Uiso 1 1 calc R . .
C28 C 0.8245(2) 0.88586(17) 0.12149(14) 0.0408(5) Uani 1 1 d . . .
H28A H 0.8285 0.8277 0.0743 0.049 Uiso 1 1 calc R . .
C29 C 0.9071(2) 1.00043(17) 0.11789(13) 0.0367(5) Uani 1 1 d . . .
C30 C 0.9030(2) 1.08444(17) 0.19278(14) 0.0400(5) Uani 1 1 d . . .
H30A H 0.9588 1.1611 0.1930 0.048 Uiso 1 1 calc R . .
C31 C 0.8180(2) 1.05629(17) 0.26648(14) 0.0378(5) Uani 1 1 d . . .
H31A H 0.8183 1.1138 0.3160 0.045 Uiso 1 1 calc R . .
C32 C 0.9914(2) 1.03445(18) 0.03742(13) 0.0420(5) Uani 1 1 d . . .
H32A H 1.0378 1.1130 0.0392 0.050 Uiso 1 1 calc R . .
C33 C 0.5144(2) 0.01501(17) 0.04675(13) 0.0446(5) Uani 1 1 d . . .
H33A H 0.5674 -0.0187 0.0741 0.053 Uiso 1 1 calc R . .
C34 C 0.4707(2) 0.09624(17) 0.11110(14) 0.0386(5) Uani 1 1 d . . .
C35 C 0.3662(2) 0.13139(19) 0.08496(15) 0.0521(6) Uani 1 1 d . . .
H35A H 0.3137 0.0962 0.0275 0.063 Uiso 1 1 calc R . .
C36 C 0.3386(2) 0.21765(19) 0.14241(15) 0.0497(6) Uani 1 1 d . . .
H36A H 0.2700 0.2411 0.1216 0.060 Uiso 1 1 calc R . .
C37 C 0.40965(19) 0.27004(16) 0.22975(13) 0.0339(4) Uani 1 1 d . . .
C38 C 0.5057(2) 0.22915(18) 0.25997(14) 0.0442(5) Uani 1 1 d . . .
H38A H 0.5512 0.2593 0.3202 0.053 Uiso 1 1 calc R . .
C39 C 0.5360(2) 0.14336(18) 0.20179(14) 0.0468(5) Uani 1 1 d . . .
H39A H 0.6010 0.1171 0.2240 0.056 Uiso 1 1 calc R . .
C40 C 0.3827(2) 0.36899(17) 0.28725(14) 0.0378(5) Uani 1 1 d . . .

loop_
_atom_site_aniso_label
_atom_site_aniso_U_11
_atom_site_aniso_U_22
_atom_site_aniso_U_33
_atom_site_aniso_U_23
_atom_site_aniso_U_13
_atom_site_aniso_U_12
Mg1 0.0301(3) 0.0248(3) 0.0268(3) 0.0053(2) 0.0041(2) 0.0123(3)
O1 0.0412(8) 0.0374(8) 0.0413(8) 0.0049(6) 0.0110(6) 0.0111(7)
OW1 0.0523(9) 0.0358(8) 0.0467(9) -0.0003(6) -0.0057(7) 0.0205(7)
O2 0.0563(10) 0.0418(8) 0.0494(9) -0.0041(7) 0.0217(7) 0.0119(7)
OW2 0.0675(10) 0.0420(8) 0.0416(9) -0.0005(6) -0.0080(7) 0.0319(8)
O3 0.0760(11) 0.0584(10) 0.0434(9) -0.0059(7) -0.0105(8) 0.0482(9)
OW3 0.0503(9) 0.0380(8) 0.0387(8) 0.0066(6) 0.0062(7) 0.0140(7)
O4 0.0890(12) 0.0507(9) 0.0315(8) -0.0055(7) -0.0114(8) 0.0420(9)
N1 0.0368(9) 0.0330(9) 0.0345(9) 0.0062(7) 0.0026(7) 0.0132(7)
N2 0.0381(9) 0.0355(9) 0.0359(9) 0.0088(7) 0.0055(7) 0.0123(8)
N3 0.0762(15) 0.0468(12) 0.0605(14) 0.0063(10) 0.0047(12) 0.0133(11)
N4 0.0763(16) 0.0658(15) 0.0837(17) 0.0286(13) 0.0093(13) 0.0286(12)
C1 0.0453(12) 0.0425(12) 0.0472(13) 0.0166(10) 0.0048(10) 0.0156(10)
C2 0.0588(15) 0.0543(15) 0.0669(16) 0.0283(13) 0.0012(12) 0.0258(12)
C3 0.0567(15) 0.0624(16) 0.0794(18) 0.0234(14) -0.0042(13) 0.0346(13)
C4 0.0405(12) 0.0530(14) 0.0591(15) 0.0116(12) -0.0005(10) 0.0237(11)
C5 0.0467(14) 0.0816(19) 0.090(2) 0.0245(16) 0.0114(13) 0.0406(14)
C6 0.0435(14) 0.0798(19) 0.0832(19) 0.0186(16) 0.0223(13) 0.0307(13)
C7 0.0394(12) 0.0502(13) 0.0493(13) 0.0057(11) 0.0119(10) 0.0150(10)
C8 0.0487(14) 0.0596(15) 0.0543(15) 0.0101(12) 0.0197(11) 0.0101(12)
C9 0.0582(15) 0.0538(15) 0.0468(14) 0.0171(11) 0.0126(11) 0.0117(12)
C10 0.0476(13) 0.0439(13) 0.0446(13) 0.0147(10) 0.0071(10) 0.0133(10)
C11 0.0343(11) 0.0371(11) 0.0356(11) 0.0031(9) 0.0041(8) 0.0124(9)
C12 0.0330(11) 0.0351(11) 0.0396(11) 0.0026(9) -0.0015(9) 0.0130(9)
C13 0.105(3) 0.0547(18) 0.118(3) 0.0118(18) 0.045(2) 0.0102(17)
C14 0.171(5) 0.060(2) 0.169(5) 0.042(3) 0.104(4) 0.027(3)
C15 0.254(7) 0.056(2) 0.085(3) 0.026(2) 0.066(4) 0.046(4)
C16 0.188(4) 0.0395(16) 0.0563(19) 0.0101(14) -0.006(2) 0.034(2)
C17 0.274(7) 0.048(2) 0.068(3) -0.0064(18) -0.076(4) 0.063(4)
C18 0.218(6) 0.058(3) 0.140(5) -0.018(3) -0.114(4) 0.059(3)
C19 0.107(3) 0.0389(16) 0.139(3) -0.0008(18) -0.058(3) 0.0273(18)
C20 0.087(3) 0.055(2) 0.248(6) -0.010(3) -0.050(4) 0.028(2)
C21 0.076(3) 0.057(2) 0.292(7) 0.035(4) 0.035(4) 0.022(2)
C22 0.105(3) 0.074(2) 0.162(4) 0.051(2) 0.047(3) 0.042(2)
C23 0.0772(19) 0.0343(13) 0.080(2) 0.0101(13) -0.0250(16) 0.0158(13)
C24 0.110(2) 0.0296(12) 0.0431(14) 0.0041(10) -0.0155(15) 0.0186(14)
C25 0.0328(11) 0.0378(12) 0.0379(11) 0.0071(9) 0.0046(9) 0.0173(9)
C26 0.0312(10) 0.0363(11) 0.0349(11) 0.0075(9) 0.0034(8) 0.0148(9)
C27 0.0428(12) 0.0325(11) 0.0371(11) 0.0070(9) 0.0081(9) 0.0106(9)
C28 0.0490(12) 0.0358(12) 0.0356(11) 0.0052(9) 0.0083(9) 0.0144(10)
C29 0.0349(11) 0.0421(12) 0.0337(11) 0.0100(9) 0.0032(8) 0.0138(9)
C30 0.0399(11) 0.0327(11) 0.0441(12) 0.0075(9) 0.0065(9) 0.0095(9)
C31 0.0399(11) 0.0359(11) 0.0384(12) 0.0035(9) 0.0040(9) 0.0164(9)
C32 0.0397(11) 0.0408(12) 0.0421(12) 0.0113(9) 0.0063(10) 0.0097(9)
C33 0.0558(14) 0.0404(12) 0.0435(12) 0.0003(10) 0.0022(11) 0.0279(11)
C34 0.0428(12) 0.0373(11) 0.0375(12) -0.0004(9) 0.0011(9) 0.0200(9)
C35 0.0566(14) 0.0580(14) 0.0421(13) -0.0171(11) -0.0144(10) 0.0330(12)
C36 0.0542(14) 0.0569(14) 0.0448(13) -0.0082(11) -0.0110(10) 0.0362(12)
C37 0.0377(11) 0.0334(10) 0.0310(10) 0.0020(8) 0.0011(8) 0.0157(9)
C38 0.0573(14) 0.0479(13) 0.0325(11) -0.0014(9) -0.0056(10) 0.0295(11)
C39 0.0603(14) 0.0522(14) 0.0405(12) 0.0051(10) -0.0019(10) 0.0367(12)
C40 0.0466(12) 0.0356(11) 0.0333(11) 0.0025(9) 0.0029(9) 0.0195(10)

loop_
_atom_type_symbol
_atom_type_description
_atom_type_scat_dispersion_real
_atom_type_scat_dispersion_imag
_atom_type_scat_source
C C 0.0033 0.0016 'International Tables Vol C Tables 4.2.6.8 and 6.1.1.4'
H H 0.0000 0.0000 'International Tables Vol C Tables 4.2.6.8 and 6.1.1.4'
N N 0.0061 0.0033 'International Tables Vol C Tables 4.2.6.8 and 6.1.1.4'
O O 0.0106 0.0060 'International Tables Vol C Tables 4.2.6.8 and 6.1.1.4'
Mg Mg 0.0486 0.0363 'International Tables Vol C Tables 4.2.6.8 and 6.1.1.4'

loop_
_geom_angle_atom_site_label_1
_geom_angle_atom_site_label_2
_geom_angle_atom_site_label_3
_geom_angle
_geom_angle_site_symmetry_1
_geom_angle_site_symmetry_3
_geom_angle_publ_flag
OW1 Mg1 OW2 89.29(7) . . ?
OW1 Mg1 O1 95.42(6) . . ?
OW2 Mg1 O1 100.31(7) . . ?
OW1 Mg1 OW3 175.55(6) . . ?
OW2 Mg1 OW3 92.09(7) . . ?
O1 Mg1 OW3 88.51(6) . . ?
OW1 Mg1 N1 86.07(7) . . ?
OW2 Mg1 N1 166.76(6) . . ?
O1 Mg1 N1 92.47(7) . . ?
OW3 Mg1 N1 91.66(7) . . ?
OW1 Mg1 N2 90.50(7) . . ?
OW2 Mg1 N2 93.42(7) . . ?
O1 Mg1 N2 165.08(6) . . ?
OW3 Mg1 N2 85.19(6) . . ?
N1 Mg1 N2 74.25(6) . . ?
C25 O1 Mg1 132.64(12) . . ?
Mg1 OW1 HW1A 109.5 . . ?
Mg1 OW1 HW1B 118.8 . . ?
HW1A OW1 HW1B 125.5 . . ?
Mg1 OW2 HW2A 109.5 . . ?
Mg1 OW2 HW2B 126.2 . . ?
HW2A OW2 HW2B 123.4 . . ?
Mg1 OW3 HW3A 109.5 . . ?
Mg1 OW3 HW3B 111.2 . . ?
HW3A OW3 HW3B 100.6 . . ?
C1 N1 C12 117.27(17) . . ?
C1 N1 Mg1 127.47(14) . . ?
C12 N1 Mg1 115.25(12) . . ?
C10 N2 C11 118.07(17) . . ?
C10 N2 Mg1 126.96(14) . . ?
C11 N2 Mg1 114.95(12) . . ?
C13 N3 C24 118.9(3) . . ?
C22 N4 C23 116.7(3) . . ?
N1 C1 C2 123.8(2) . . ?
N1 C1 H1A 118.1 . . ?
C2 C1 H1A 118.1 . . ?
C3 C2 C1 119.0(2) . . ?
C3 C2 H2A 120.5 . . ?
C1 C2 H2A 120.5 . . ?
C2 C3 C4 119.8(2) . . ?
C2 C3 H3C 120.1 . . ?
C4 C3 H3C 120.1 . . ?
C3 C4 C12 117.5(2) . . ?
C3 C4 C5 123.6(2) . . ?
C12 C4 C5 118.8(2) . . ?
C6 C5 C4 121.7(2) . . ?
C6 C5 H5B 119.2 . . ?
C4 C5 H5B 119.2 . . ?
C5 C6 C7 120.9(2) . . ?
C5 C6 H6A 119.6 . . ?
C7 C6 H6A 119.6 . . ?
C8 C7 C11 117.4(2) . . ?
C8 C7 C6 123.4(2) . . ?
C11 C7 C6 119.2(2) . . ?
C9 C8 C7 119.8(2) . . ?
C9 C8 H8A 120.1 . . ?
C7 C8 H8A 120.1 . . ?
C8 C9 C10 119.2(2) . . ?
C8 C9 H9A 120.4 . . ?
C10 C9 H9A 120.4 . . ?
N2 C10 C9 123.0(2) . . ?
N2 C10 H10A 118.5 . . ?
C9 C10 H10A 118.5 . . ?
N2 C11 C7 122.49(18) . . ?
N2 C11 C12 117.89(17) . . ?
C7 C11 C12 119.62(19) . . ?
N1 C12 C4 122.61(19) . . ?
N1 C12 C11 117.63(17) . . ?
C4 C12 C11 119.76(18) . . ?
N3 C13 C14 122.3(4) . . ?
N3 C13 H13A 118.9 . . ?
C14 C13 H13A 118.9 . . ?
C15 C14 C13 117.0(4) . . ?
C15 C14 H14A 121.5 . . ?
C13 C14 H14A 121.5 . . ?
C16 C15 C14 122.6(4) . . ?
C16 C15 H15A 118.7 . . ?
C14 C15 H15A 118.7 . . ?
C15 C16 C24 116.9(4) . . ?
C15 C16 C17 122.9(4) . . ?
C24 C16 C17 120.1(4) . . ?
C18 C17 C16 119.5(4) . . ?
C18 C17 H17A 120.3 . . ?
C16 C17 H17A 120.3 . . ?
C17 C18 C19 122.0(5) . . ?
C17 C18 H18A 119.0 . . ?
C19 C18 H18A 119.0 . . ?
C20 C19 C18 122.4(5) . . ?
C20 C19 C23 116.9(4) . . ?
C18 C19 C23 120.6(4) . . ?
C21 C20 C19 120.9(5) . . ?
C21 C20 H20A 119.6 . . ?
C19 C20 H20A 119.6 . . ?
C20 C21 C22 117.8(5) . . ?
C20 C21 H21A 121.1 . . ?
C22 C21 H21A 121.1 . . ?
N4 C22 C21 124.3(4) . . ?
N4 C22 H22A 117.9 . . ?
C21 C22 H22A 117.9 . . ?
N4 C23 C19 123.3(3) . . ?
N4 C23 C24 118.1(2) . . ?
C19 C23 C24 118.6(3) . . ?
N3 C24 C16 122.4(3) . . ?
N3 C24 C23 118.4(2) . . ?
C16 C24 C23 119.2(3) . . ?
O2 C25 O1 124.85(17) . . ?
O2 C25 C26 117.45(17) . . ?
O1 C25 C26 117.69(17) . . ?
C27 C26 C31 118.56(17) . . ?
C27 C26 C25 120.79(17) . . ?
C31 C26 C25 120.65(17) . . ?
C28 C27 C26 121.00(18) . . ?
C28 C27 H27A 119.5 . . ?
C26 C27 H27A 119.5 . . ?
C27 C28 C29 120.91(18) . . ?
C27 C28 H28A 119.5 . . ?
C29 C28 H28A 119.5 . . ?
C30 C29 C28 117.52(17) . . ?
C30 C29 C32 119.88(18) . . ?
C28 C29 C32 122.55(18) . . ?
C31 C30 C29 121.48(18) . . ?
C31 C30 H30A 119.3 . . ?
C29 C30 H30A 119.3 . . ?
C30 C31 C26 120.45(18) . . ?
C30 C31 H31A 119.8 . . ?
C26 C31 H31A 119.8 . . ?
C32 C32 C29 127.1(2) 2_775 . ?
C32 C32 H32A 116.4 2_775 . ?
C29 C32 H32A 116.4 . . ?
C33 C33 C34 126.3(2) 2_655 . ?
C33 C33 H33A 116.8 2_655 . ?
C34 C33 H33A 116.8 . . ?
C35 C34 C39 116.80(18) . . ?
C35 C34 C33 122.57(18) . . ?
C39 C34 C33 120.62(18) . . ?
C36 C35 C34 121.3(2) . . ?
C36 C35 H35A 119.4 . . ?
C34 C35 H35A 119.4 . . ?
C37 C36 C35 121.9(2) . . ?
C37 C36 H36A 119.1 . . ?
C35 C36 H36A 119.1 . . ?
C38 C37 C36 117.29(18) . . ?
C38 C37 C40 122.65(18) . . ?
C36 C37 C40 120.06(18) . . ?
C37 C38 C39 121.11(19) . . ?
C37 C38 H38A 119.4 . . ?
C39 C38 H38A 119.4 . . ?
C34 C39 C38 121.24(19) . . ?
C34 C39 H39A 119.4 . . ?
C38 C39 H39A 119.4 . . ?
O3 C40 O4 124.00(18) . . ?
O3 C40 C37 116.96(17) . . ?
O4 C40 C37 119.03(17) . . ?

loop_
_geom_bond_atom_site_label_1
_geom_bond_atom_site_label_2
_geom_bond_distance
_geom_bond_site_symmetry_2
_geom_bond_publ_flag
Mg1 OW1 2.0425(15) . y
Mg1 OW2 2.0494(16) . y
Mg1 O1 2.0727(15) . y
Mg1 OW3 2.0920(16) . y
Mg1 N1 2.2376(18) . y
Mg1 N2 2.2523(18) . y
O1 C25 1.262(2) . ?
OW1 HW1A 0.8200 . ?
OW1 HW1B 1.0584 . ?
O2 C25 1.253(2) . ?
OW2 HW2A 0.8200 . ?
OW2 HW2B 1.0050 . ?
O3 C40 1.248(2) . ?
OW3 HW3A 0.8200 . ?
OW3 HW3B 0.9263 . ?
O4 C40 1.255(2) . ?
N1 C1 1.324(2) . ?
N1 C12 1.364(2) . ?
N2 C10 1.328(2) . ?
N2 C11 1.355(2) . ?
N3 C13 1.318(4) . ?
N3 C24 1.365(3) . ?
N4 C22 1.329(4) . ?
N4 C23 1.341(3) . ?
C1 C2 1.387(3) . ?
C1 H1A 0.9300 . ?
C2 C3 1.360(3) . ?
C2 H2A 0.9300 . ?
C3 C4 1.397(3) . ?
C3 H3C 0.9300 . ?
C4 C12 1.403(3) . ?
C4 C5 1.437(3) . ?
C5 C6 1.345(3) . ?
C5 H5B 0.9300 . ?
C6 C7 1.434(3) . ?
C6 H6A 0.9300 . ?
C7 C8 1.402(3) . ?
C7 C11 1.409(3) . ?
C8 C9 1.358(3) . ?
C8 H8A 0.9300 . ?
C9 C10 1.397(3) . ?
C9 H9A 0.9300 . ?
C10 H10A 0.9300 . ?
C11 C12 1.443(3) . ?
C13 C14 1.429(6) . ?
C13 H13A 0.9300 . ?
C14 C15 1.367(6) . ?
C14 H14A 0.9300 . ?
C15 C16 1.366(6) . ?
C15 H15A 0.9300 . ?
C16 C24 1.404(4) . ?
C16 C17 1.441(6) . ?
C17 C18 1.358(6) . ?
C17 H17A 0.9300 . ?
C18 C19 1.397(6) . ?
C18 H18A 0.9300 . ?
C19 C20 1.389(6) . ?
C19 C23 1.408(4) . ?
C20 C21 1.345(6) . ?
C20 H20A 0.9300 . ?
C21 C22 1.399(6) . ?
C21 H21A 0.9300 . ?
C22 H22A 0.9300 . ?
C23 C24 1.450(4) . ?
C25 C26 1.505(3) . ?
C26 C27 1.387(3) . ?
C26 C31 1.393(3) . ?
C27 C28 1.382(3) . ?
C27 H27A 0.9300 . ?
C28 C29 1.399(3) . ?
C28 H28A 0.9300 . ?
C29 C30 1.397(3) . ?
C29 C32 1.470(3) . ?
C30 C31 1.380(3) . ?
C30 H30A 0.9300 . ?
C31 H31A 0.9300 . ?
C32 C32 1.325(4) 2_775 ?
C32 H32A 0.9300 . ?
C33 C33 1.330(4) 2_655 ?
C33 C34 1.469(3) . ?
C33 H33A 0.9300 . ?
C34 C35 1.383(3) . ?
C34 C39 1.391(3) . ?
C35 C36 1.379(3) . ?
C35 H35A 0.9300 . ?
C36 C37 1.378(3) . ?
C36 H36A 0.9300 . ?
C37 C38 1.377(3) . ?
C37 C40 1.505(3) . ?
C38 C39 1.393(3) . ?
C38 H38A 0.9300 . ?
C39 H39A 0.9300 . ?

loop_
_geom_hbond_atom_site_label_D
_geom_hbond_atom_site_label_H
_geom_hbond_atom_site_label_A
_geom_hbond_distance_DH
_geom_hbond_distance_HA
_geom_hbond_distance_DA
_geom_hbond_angle_DHA
_geom_hbond_site_symmetry_A
OW1 HW1A O3 0.82 1.89 2.666(2) 157.6 .
OW1 HW1B N3 1.06 1.79 2.817(3) 161.0 1_455
OW2 HW2A O4 0.82 1.98 2.739(2) 152.9 .
OW2 HW2B O4 1.00 1.78 2.747(2) 161.4 2_666
OW3 HW3A O2 0.82 1.92 2.677(2) 153.5 .
OW3 HW3B O2 0.93 1.92 2.807(2) 159.6 2_676

loop_
_geom_torsion_atom_site_label_1
_geom_torsion_atom_site_label_2
_geom_torsion_atom_site_label_3
_geom_torsion_atom_site_label_4
_geom_torsion
_geom_torsion_site_symmetry_1
_geom_torsion_site_symmetry_2
_geom_torsion_site_symmetry_3
_geom_torsion_site_symmetry_4
_geom_torsion_publ_flag
OW1 Mg1 O1 C25 158.69(17) . . . . ?
OW2 Mg1 O1 C25 -111.05(17) . . . . ?
OW3 Mg1 O1 C25 -19.20(17) . . . . ?
N1 Mg1 O1 C25 72.40(18) . . . . ?
N2 Mg1 O1 C25 45.7(3) . . . . ?
OW1 Mg1 N1 C1 -88.12(17) . . . . ?
OW2 Mg1 N1 C1 -157.9(2) . . . . ?
O1 Mg1 N1 C1 7.14(17) . . . . ?
OW3 Mg1 N1 C1 95.72(17) . . . . ?
N2 Mg1 N1 C1 -179.75(18) . . . . ?
OW1 Mg1 N1 C12 90.41(13) . . . . ?
OW2 Mg1 N1 C12 20.7(3) . . . . ?
O1 Mg1 N1 C12 -174.32(13) . . . . ?
OW3 Mg1 N1 C12 -85.75(13) . . . . ?
N2 Mg1 N1 C12 -1.22(12) . . . . ?
OW1 Mg1 N2 C10 93.98(17) . . . . ?
OW2 Mg1 N2 C10 4.66(17) . . . . ?
O1 Mg1 N2 C10 -152.5(2) . . . . ?
OW3 Mg1 N2 C10 -87.15(17) . . . . ?
N1 Mg1 N2 C10 179.76(18) . . . . ?
OW1 Mg1 N2 C11 -84.17(14) . . . . ?
OW2 Mg1 N2 C11 -173.49(13) . . . . ?
O1 Mg1 N2 C11 29.4(3) . . . . ?
OW3 Mg1 N2 C11 94.70(14) . . . . ?
N1 Mg1 N2 C11 1.61(12) . . . . ?
C12 N1 C1 C2 0.3(3) . . . . ?
Mg1 N1 C1 C2 178.79(16) . . . . ?
N1 C1 C2 C3 -0.1(4) . . . . ?
C1 C2 C3 C4 0.2(4) . . . . ?
C2 C3 C4 C12 -0.4(4) . . . . ?
C2 C3 C4 C5 179.8(2) . . . . ?
C3 C4 C5 C6 178.4(3) . . . . ?
C12 C4 C5 C6 -1.4(4) . . . . ?
C4 C5 C6 C7 1.6(4) . . . . ?
C5 C6 C7 C8 179.2(2) . . . . ?
C5 C6 C7 C11 -0.8(4) . . . . ?
C11 C7 C8 C9 0.6(3) . . . . ?
C6 C7 C8 C9 -179.4(2) . . . . ?
C7 C8 C9 C10 -0.4(3) . . . . ?
C11 N2 C10 C9 0.0(3) . . . . ?
Mg1 N2 C10 C9 -178.13(15) . . . . ?
C8 C9 C10 N2 0.0(3) . . . . ?
C10 N2 C11 C7 0.3(3) . . . . ?
Mg1 N2 C11 C7 178.65(15) . . . . ?
C10 N2 C11 C12 179.86(17) . . . . ?
Mg1 N2 C11 C12 -1.8(2) . . . . ?
C8 C7 C11 N2 -0.6(3) . . . . ?
C6 C7 C11 N2 179.4(2) . . . . ?
C8 C7 C11 C12 179.86(19) . . . . ?
C6 C7 C11 C12 -0.1(3) . . . . ?
C1 N1 C12 C4 -0.5(3) . . . . ?
Mg1 N1 C12 C4 -179.22(15) . . . . ?
C1 N1 C12 C11 179.42(17) . . . . ?
Mg1 N1 C12 C11 0.7(2) . . . . ?
C3 C4 C12 N1 0.6(3) . . . . ?
C5 C4 C12 N1 -179.6(2) . . . . ?
C3 C4 C12 C11 -179.4(2) . . . . ?
C5 C4 C12 C11 0.5(3) . . . . ?
N2 C11 C12 N1 0.7(3) . . . . ?
C7 C11 C12 N1 -179.71(17) . . . . ?
N2 C11 C12 C4 -179.30(18) . . . . ?
C7 C11 C12 C4 0.2(3) . . . . ?
C24 N3 C13 C14 -0.5(4) . . . . ?
N3 C13 C14 C15 0.0(6) . . . . ?
C13 C14 C15 C16 0.2(7) . . . . ?
C14 C15 C16 C24 0.0(6) . . . . ?
C14 C15 C16 C17 -178.5(4) . . . . ?
C15 C16 C17 C18 178.6(4) . . . . ?
C24 C16 C17 C18 0.2(6) . . . . ?
C16 C17 C18 C19 1.4(7) . . . . ?
C17 C18 C19 C20 179.1(4) . . . . ?
C17 C18 C19 C23 -1.9(6) . . . . ?
C18 C19 C20 C21 -178.5(4) . . . . ?
C23 C19 C20 C21 2.6(6) . . . . ?
C19 C20 C21 C22 -3.7(7) . . . . ?
C23 N4 C22 C21 0.1(5) . . . . ?
C20 C21 C22 N4 2.4(6) . . . . ?
C22 N4 C23 C19 -1.4(4) . . . . ?
C22 N4 C23 C24 178.9(2) . . . . ?
C20 C19 C23 N4 0.1(4) . . . . ?
C18 C19 C23 N4 -178.9(3) . . . . ?
C20 C19 C23 C24 179.8(3) . . . . ?
C18 C19 C23 C24 0.8(4) . . . . ?
C13 N3 C24 C16 0.7(4) . . . . ?
C13 N3 C24 C23 -180.0(2) . . . . ?
C15 C16 C24 N3 -0.5(4) . . . . ?
C17 C16 C24 N3 178.1(3) . . . . ?
C15 C16 C24 C23 -179.8(3) . . . . ?
C17 C16 C24 C23 -1.2(4) . . . . ?
N4 C23 C24 N3 1.1(3) . . . . ?
C19 C23 C24 N3 -178.6(2) . . . . ?
N4 C23 C24 C16 -179.6(2) . . . . ?
C19 C23 C24 C16 0.8(3) . . . . ?
Mg1 O1 C25 O2 5.4(3) . . . . ?
Mg1 O1 C25 C26 -174.77(12) . . . . ?
O2 C25 C26 C27 167.49(19) . . . . ?
O1 C25 C26 C27 -12.4(3) . . . . ?
O2 C25 C26 C31 -11.9(3) . . . . ?
O1 C25 C26 C31 168.25(17) . . . . ?
C31 C26 C27 C28 -0.6(3) . . . . ?
C25 C26 C27 C28 179.99(18) . . . . ?
C26 C27 C28 C29 -2.1(3) . . . . ?
C27 C28 C29 C30 3.2(3) . . . . ?
C27 C28 C29 C32 -174.19(19) . . . . ?
C28 C29 C30 C31 -1.7(3) . . . . ?
C32 C29 C30 C31 175.78(18) . . . . ?
C29 C30 C31 C26 -1.0(3) . . . . ?
C27 C26 C31 C30 2.2(3) . . . . ?
C25 C26 C31 C30 -178.47(17) . . . . ?
C30 C29 C32 C32 178.3(3) . . . 2_775 ?
C28 C29 C32 C32 -4.4(4) . . . 2_775 ?
C33 C33 C34 C35 15.6(4) 2_655 . . . ?
C33 C33 C34 C39 -163.1(3) 2_655 . . . ?
C39 C34 C35 C36 6.5(3) . . . . ?
C33 C34 C35 C36 -172.3(2) . . . . ?
C34 C35 C36 C37 -2.4(4) . . . . ?
C35 C36 C37 C38 -3.0(3) . . . . ?
C35 C36 C37 C40 176.0(2) . . . . ?
C36 C37 C38 C39 4.0(3) . . . . ?
C40 C37 C38 C39 -174.96(19) . . . . ?
C35 C34 C39 C38 -5.4(3) . . . . ?
C33 C34 C39 C38 173.35(19) . . . . ?
C37 C38 C39 C34 0.2(3) . . . . ?
C38 C37 C40 O3 168.2(2) . . . . ?
C36 C37 C40 O3 -10.8(3) . . . . ?
C38 C37 C40 O4 -10.7(3) . . . . ?
C36 C37 C40 O4 170.3(2) . . . . ?
